data_9004163
loop_
_publ_author_name
'Szymanski, J. T.'

_publ_section_title
;
 The crystal structure of hydrodresserite BaAl2(CO3)2(OH)4.3H2O
;
_journal_name_full 'The Canadian Mineralogist'
_journal_page_first 253
_journal_page_last 262
_journal_volume 20
_journal_year 1982
_chemical_formula_sum 'C2 H10 Al2 Ba O13'
_chemical_name_mineral Hydrodresserite
_space_group_IT_number 2
_symmetry_space_group_name_Hall '-P 1'
_symmetry_space_group_name_H-M 'P -1'
_cell_angle_alpha 95.695
_cell_angle_beta 92.273
_cell_angle_gamma 115.643
_cell_length_a 9.7545
_cell_length_b 10.4069
_cell_length_c 5.6322
_cell_formula_units_Z 2
_cell_volume 510.712
_database_code_amcsd 0005186
_exptl_crystal_density_diffrn 2.818
_cod_original_formula_sum 'Ba Al2 C2 O13 H10'
_cod_database_code 9004163

loop_
_space_group_symop_operation_xyz
x,y,z
-x,-y,-z

loop_
_atom_site_aniso_label
_atom_site_aniso_U_11
_atom_site_aniso_U_22
_atom_site_aniso_U_33
_atom_site_aniso_U_12
_atom_site_aniso_U_13
_atom_site_aniso_U_23
Ba 0.01460 0.01540 0.01080 0.00640 0.00020 -0.00100
Al1 0.01080 0.01230 0.00400 0.00680 0.00140 0.00180
Al2 0.01050 0.01100 0.00440 0.00610 0.00110 0.00120
Al3 0.00990 0.01090 0.00490 0.00490 0.00110 0.00240
Al4 0.01010 0.01070 0.00410 0.00460 0.00050 0.00110
C1 0.01160 0.01210 0.01050 0.00700 0.00150 0.00220
O1 0.01720 0.01410 0.00660 0.00920 0.00180 0.00150
O2 0.01920 0.01530 0.00670 0.01110 0.00180 0.00190
O3 0.02920 0.01810 0.01360 0.01760 0.00480 0.00320
C2 0.01470 0.01120 0.00970 0.00560 0.00280 0.00160
O4 0.02050 0.01270 0.00780 0.00680 0.00100 0.00220
O5 0.01910 0.01360 0.00720 0.00740 0.00150 0.00320
O6 0.05210 0.00950 0.02040 0.00970 0.01390 0.00270
O7 0.01070 0.01220 0.00630 0.00290 0.00150 0.00210
O8 0.01070 0.01940 0.00760 0.01050 0.00140 0.00250
O9 0.01050 0.01160 0.00770 0.00540 0.00020 0.00080
O10 0.00860 0.01490 0.00670 0.00690 0.00060 0.00210
O11 0.02230 0.02100 0.02810 0.00880 0.00830 0.01110
O12 0.04420 0.04000 0.04040 0.02460 0.00360 0.00770
O13 0.03110 0.02430 0.03980 0.00890 0.00930 -0.00160

loop_
_atom_site_label
_atom_site_fract_x
_atom_site_fract_y
_atom_site_fract_z
_atom_site_U_iso_or_equiv
Ba 0.14318 0.18123 0.21261 ?
Al1 0.00000 0.50000 0.50000 ?
Al2 0.00000 0.50000 0.00000 ?
Al3 0.50000 0.50000 0.00000 ?
Al4 0.50000 0.50000 0.50000 ?
C1 0.04710 0.27720 0.71430 ?
O1 0.04030 0.33680 0.92450 ?
O2 0.03760 0.33510 0.52310 ?
O3 0.06600 0.16420 0.69410 ?
C2 0.39530 0.22630 0.68840 ?
O4 0.41850 0.29170 0.90480 ?
O5 0.41870 0.29690 0.50550 ?
O6 0.35130 0.09260 0.65170 ?
O7 0.13290 0.59250 0.77560 ?
O8 0.38330 0.51200 0.74570 ?
O9 0.14460 0.56360 0.27130 ?
O10 0.64000 0.53670 0.76610 ?
O11 0.16430 0.95540 0.94920 ?
O12 0.57640 0.15910 0.17170 ?
O13 0.31520 0.86640 0.31140 ?
H1 0.17400 0.65400 0.78400 0.00970
H2 0.32700 0.52800 0.74900 0.01260
H3 0.17900 0.62100 0.28800 0.00990
H4 0.67800 0.50700 0.77300 0.01010
H5 0.22000 0.99300 0.86900 0.02380
H6 0.20200 0.92000 0.02900 0.02380
H7 0.52100 0.18800 0.11900 0.04150
H8 0.58100 0.16700 0.31900 0.04150
H9 0.32900 0.92800 0.41900 0.03170
H10 0.40400 0.89300 0.26100 0.03170

loop_
_cod_related_entry_id
_cod_related_entry_database
_cod_related_entry_code
1 AMCSD 0005186
